data_7024530
loop_
_publ_author_name
'White, Wade'
'Hudson, Zachary M.'
'Feng, Xiaodong'
'Han, Sijin'
'Lu, Zheng-Hong'
'Wang, Suning'

_publ_section_title
;
 Linear and star-shaped benzimidazolyl derivatives: syntheses,
 photophysical properties and use as highly efficient electron transport
 materials in OLEDs.
;
_journal_issue 3
_journal_name_full 'Dalton transactions (Cambridge, England : 2003)'
_journal_page_first 892
_journal_page_last 899
_journal_paper_doi 10.1039/b918203a
_journal_volume 39
_journal_year 2010
_chemical_formula_sum 'C85 H56 Cl2 N12'
_chemical_formula_weight 1316.32
_chemical_name_systematic
;

?

;
_space_group_IT_number 14
_symmetry_cell_setting monoclinic
_symmetry_space_group_name_Hall '-P 2ybc'
_symmetry_space_group_name_H-M 'P 1 21/c 1'
_atom_sites_solution_hydrogens geom
_atom_sites_solution_primary direct
_atom_sites_solution_secondary difmap
_audit_creation_method SHELXL-97
_cell_angle_alpha 90.00
_cell_angle_beta 93.0210(10)
_cell_angle_gamma 90.00
_cell_formula_units_Z 4
_cell_length_a 13.2011(16)
_cell_length_b 9.2379(11)
_cell_length_c 56.398(7)
_cell_measurement_reflns_used 9976
_cell_measurement_temperature 180(2)
_cell_measurement_theta_max 22.41
_cell_measurement_theta_min 2.23
_cell_volume 6868.2(14)
_computing_cell_refinement 'Bruker SMART'
_computing_data_collection 'Bruker SMART'
_computing_data_reduction 'Bruker SAINT'
_computing_molecular_graphics 'Bruker SHELXTL'
_computing_publication_material 'Bruker SHELXTL'
_computing_structure_refinement 'SHELXL-97 (Sheldrick, 1997)'
_computing_structure_solution 'SHELXS-97 (Sheldrick, 1990)'
_diffrn_ambient_temperature 180(2)
_diffrn_measured_fraction_theta_full 0.992
_diffrn_measured_fraction_theta_max 0.992
_diffrn_measurement_device_type 'CCD area detector'
_diffrn_measurement_method 'phi and omega scans'
_diffrn_radiation_monochromator graphite
_diffrn_radiation_source 'fine-focus sealed tube'
_diffrn_radiation_type MoK\a
_diffrn_radiation_wavelength 0.71073
_diffrn_reflns_av_R_equivalents 0.0420
_diffrn_reflns_av_sigmaI/netI 0.0323
_diffrn_reflns_limit_h_max 15
_diffrn_reflns_limit_h_min -15
_diffrn_reflns_limit_k_max 10
_diffrn_reflns_limit_k_min -10
_diffrn_reflns_limit_l_max 64
_diffrn_reflns_limit_l_min -64
_diffrn_reflns_number 59676
_diffrn_reflns_theta_full 24.21
_diffrn_reflns_theta_max 24.21
_diffrn_reflns_theta_min 1.45
_exptl_absorpt_coefficient_mu 0.152
_exptl_absorpt_correction_T_max 0.9910
_exptl_absorpt_correction_T_min 0.9488
_exptl_absorpt_correction_type multi-scan
_exptl_absorpt_process_details 'Bruker SAINT'
_exptl_crystal_colour colourless
_exptl_crystal_density_diffrn 1.273
_exptl_crystal_density_method 'not measured'
_exptl_crystal_description plate
_exptl_crystal_F_000 2736
_exptl_crystal_size_max 0.35
_exptl_crystal_size_mid 0.20
_exptl_crystal_size_min 0.06
_platon_squeeze_details 'Disordered water molecules were removed by Squeeze.'
_refine_diff_density_max 0.671
_refine_diff_density_min -1.088
_refine_diff_density_rms 0.073
_refine_ls_extinction_method none
_refine_ls_goodness_of_fit_ref 1.086
_refine_ls_hydrogen_treatment constr
_refine_ls_matrix_type full
_refine_ls_number_parameters 895
_refine_ls_number_reflns 10992
_refine_ls_number_restraints 1
_refine_ls_restrained_S_all 1.086
_refine_ls_R_factor_all 0.1140
_refine_ls_R_factor_gt 0.0950
_refine_ls_shift/su_max 0.000
_refine_ls_shift/su_mean 0.000
_refine_ls_structure_factor_coef Fsqd
_refine_ls_weighting_details 'calc w=1/[\s^2^(Fo^2^)+(0.1074P)^2^+16.9098P] where P=(Fo^2^+2Fc^2^)/3'
_refine_ls_weighting_scheme calc
_refine_ls_wR_factor_gt 0.2432
_refine_ls_wR_factor_ref 0.2554
_reflns_number_gt 8635
_reflns_number_total 10992
_reflns_threshold_expression >2sigma(I)
_cod_data_source_file b918203a.txt
_cod_data_source_block ww135
_cod_depositor_comments
;
The following automatic conversions were performed:

'_symmetry_cell_setting' value 'Monoclinic' changed to 'monoclinic'
according to /home/saulius/struct/CIF-dictionaries/cif_core.dic
dictionary named 'cif_core.dic' version 2.4.2 from
2011-04-26.

'_exptl_absorpt_correction_type' value 'Multi-scan'
changed to 'multi-scan' according to
/home/saulius/struct/CIF-dictionaries/cif_core.dic dictionary named
'cif_core.dic' version 2.4.2 from 2011-04-26.

Automatic conversion script
Id: cif_fix_values 1891 2012-01-12 08:04:46Z andrius 
;
_cod_original_sg_symbol_H-M P2(1)/c
_cod_database_code 7024530

loop_
_symmetry_equiv_pos_as_xyz
'x, y, z'
'-x, y+1/2, -z+1/2'
'-x, -y, -z'
'x, -y-1/2, z-1/2'

loop_
_atom_site_label
_atom_site_type_symbol
_atom_site_fract_x
_atom_site_fract_y
_atom_site_fract_z
_atom_site_U_iso_or_equiv
_atom_site_adp_type
_atom_site_occupancy
_atom_site_symmetry_multiplicity
_atom_site_calc_flag
_atom_site_refinement_flags
Cl1 Cl 0.7994(2) 0.5479(3) 0.17046(6) 0.1489(10) Uani 1 1 d .
Cl2 Cl 0.6968(2) 0.4792(4) 0.12486(7) 0.1654(13) Uani 1 1 d .
C1 C 0.5782(3) 0.9060(5) 0.12371(7) 0.0330(9) Uani 1 1 d .
C2 C 0.6345(3) 0.9190(4) 0.10325(7) 0.0294(9) Uani 1 1 d .
C3 C 0.7315(3) 0.9788(4) 0.10514(7) 0.0286(9) Uani 1 1 d .
C4 C 0.7766(3) 1.0157(5) 0.12778(7) 0.0329(9) Uani 1 1 d .
C5 C 0.7207(3) 1.0016(5) 0.14802(7) 0.0355(10) Uani 1 1 d .
C6 C 0.6207(3) 0.9497(5) 0.14577(7) 0.0345(10) Uani 1 1 d .
C7 C 0.4728(3) 0.8452(4) 0.12189(7) 0.0316(9) Uani 1 1 d .
C8 C 0.3987(3) 0.9054(5) 0.10630(7) 0.0342(10) Uani 1 1 d .
H8A H 0.4149 0.9872 0.0970 0.041 Uiso 1 1 calc R
C9 C 0.3022(3) 0.8477(5) 0.10420(7) 0.0354(10) Uani 1 1 d .
H9A H 0.2526 0.8884 0.0934 0.043 Uiso 1 1 calc R
C10 C 0.2783(3) 0.7296(5) 0.11807(8) 0.0363(10) Uani 1 1 d .
C11 C 0.3509(3) 0.6681(5) 0.13356(8) 0.0407(11) Uani 1 1 d .
H11A H 0.3344 0.5866 0.1429 0.049 Uiso 1 1 calc R
C12 C 0.4474(3) 0.7257(5) 0.13538(7) 0.0384(10) Uani 1 1 d .
H12A H 0.4972 0.6832 0.1460 0.046 Uiso 1 1 calc R
C13 C 0.1157(4) 0.6559(6) 0.13492(11) 0.0586(14) Uani 1 1 d .
H13A H 0.1362 0.6773 0.1509 0.070 Uiso 1 1 calc R
C14 C 0.0270(4) 0.5936(5) 0.10379(11) 0.0561(14) Uani 1 1 d .
C15 C -0.0491(4) 0.5488(6) 0.08666(16) 0.078(2) Uani 1 1 d .
H15A H -0.1144 0.5202 0.0912 0.093 Uiso 1 1 calc R
C16 C -0.0255(6) 0.5481(6) 0.06353(15) 0.083(2) Uani 1 1 d .
H16A H -0.0767 0.5217 0.0519 0.100 Uiso 1 1 calc R
C17 C 0.0688(5) 0.5838(6) 0.05615(12) 0.0713(18) Uani 1 1 d .
H17A H 0.0817 0.5797 0.0397 0.086 Uiso 1 1 calc R
C18 C 0.1452(4) 0.6257(5) 0.07247(10) 0.0545(13) Uani 1 1 d .
H18A H 0.2111 0.6491 0.0677 0.065 Uiso 1 1 calc R
C19 C 0.1216(4) 0.6322(5) 0.09616(9) 0.0463(12) Uani 1 1 d .
C20 C 0.5936(3) 0.8652(4) 0.07971(7) 0.0293(9) Uani 1 1 d .
C21 C 0.5786(3) 0.9564(4) 0.06003(7) 0.0312(9) Uani 1 1 d .
H21A H 0.5947 1.0563 0.0615 0.037 Uiso 1 1 calc R
C22 C 0.5406(3) 0.9028(5) 0.03846(7) 0.0315(9) Uani 1 1 d .
H22A H 0.5295 0.9665 0.0254 0.038 Uiso 1 1 calc R
C23 C 0.5187(3) 0.7564(4) 0.03583(7) 0.0291(9) Uani 1 1 d .
C24 C 0.5333(3) 0.6643(4) 0.05495(7) 0.0330(9) Uani 1 1 d .
H24A H 0.5188 0.5640 0.0532 0.040 Uiso 1 1 calc R
C25 C 0.5691(3) 0.7181(5) 0.07672(7) 0.0346(10) Uani 1 1 d .
H25A H 0.5772 0.6543 0.0899 0.041 Uiso 1 1 calc R
C26 C 0.5105(3) 0.7461(5) -0.00825(7) 0.0340(9) Uani 1 1 d .
H26A H 0.5684 0.8053 -0.0101 0.041 Uiso 1 1 calc R
C27 C 0.3799(3) 0.6171(4) -0.01589(7) 0.0327(9) Uani 1 1 d .
C28 C 0.2982(3) 0.5411(5) -0.02652(8) 0.0411(11) Uani 1 1 d .
H28A H 0.2866 0.5397 -0.0433 0.049 Uiso 1 1 calc R
C29 C 0.2350(3) 0.4682(5) -0.01199(9) 0.0456(12) Uani 1 1 d .
H29A H 0.1787 0.4166 -0.0189 0.055 Uiso 1 1 calc R
C30 C 0.2517(3) 0.4684(5) 0.01237(9) 0.0458(12) Uani 1 1 d .
H30A H 0.2071 0.4151 0.0218 0.055 Uiso 1 1 calc R
C31 C 0.3320(3) 0.5443(5) 0.02368(8) 0.0401(10) Uani 1 1 d .
H31A H 0.3429 0.5453 0.0405 0.048 Uiso 1 1 calc R
C32 C 0.3948(3) 0.6185(4) 0.00879(7) 0.0301(9) Uani 1 1 d .
C33 C 0.7916(3) 1.0089(4) 0.08386(7) 0.0309(9) Uani 1 1 d .
C34 C 0.8374(3) 0.8994(5) 0.07135(7) 0.0327(9) Uani 1 1 d .
H34A H 0.8236 0.8012 0.0750 0.039 Uiso 1 1 calc R
C35 C 0.9027(3) 0.9311(4) 0.05373(7) 0.0320(9) Uani 1 1 d .
H35A H 0.9340 0.8552 0.0454 0.038 Uiso 1 1 calc R
C36 C 0.9222(3) 1.0745(4) 0.04821(7) 0.0310(9) Uani 1 1 d .
C37 C 0.8742(3) 1.1851(4) 0.06027(7) 0.0345(10) Uani 1 1 d .
H37A H 0.8861 1.2834 0.0564 0.041 Uiso 1 1 calc R
C38 C 0.8100(3) 1.1511(5) 0.07778(7) 0.0355(10) Uani 1 1 d .
H38A H 0.7775 1.2268 0.0859 0.043 Uiso 1 1 calc R
C39 C 0.9762(3) 1.2143(4) 0.01322(7) 0.0333(9) Uani 1 1 d .
H39A H 0.9166 1.2719 0.0116 0.040 Uiso 1 1 calc R
C40 C 1.1214(3) 1.1233(4) 0.00787(7) 0.0320(9) Uani 1 1 d .
C41 C 1.2162(3) 1.0857(5) -0.00060(8) 0.0370(10) Uani 1 1 d .
H41A H 1.2421 1.1334 -0.0139 0.044 Uiso 1 1 calc R
C42 C 1.2696(3) 0.9779(5) 0.01104(9) 0.0413(11) Uani 1 1 d .
H42A H 1.3328 0.9481 0.0053 0.050 Uiso 1 1 calc R
C43 C 1.2336(3) 0.9109(5) 0.03106(9) 0.0433(11) Uani 1 1 d .
H43A H 1.2742 0.8392 0.0390 0.052 Uiso 1 1 calc R
C44 C 1.1407(3) 0.9456(5) 0.03968(8) 0.0376(10) Uani 1 1 d .
H44A H 1.1161 0.8998 0.0533 0.045 Uiso 1 1 calc R
C45 C 1.0853(3) 1.0517(4) 0.02723(7) 0.0300(9) Uani 1 1 d .
C46 C 0.8836(3) 1.0695(5) 0.12933(7) 0.0330(9) Uani 1 1 d .
C47 C 0.9614(3) 0.9825(5) 0.12179(8) 0.0389(10) Uani 1 1 d .
H47A H 0.9473 0.8863 0.1167 0.047 Uiso 1 1 calc R
C48 C 1.0591(3) 1.0351(5) 0.12167(8) 0.0425(11) Uani 1 1 d .
H48A H 1.1120 0.9757 0.1163 0.051 Uiso 1 1 calc R
C49 C 1.0798(3) 1.1740(5) 0.12932(7) 0.0359(10) Uani 1 1 d .
C50 C 1.0042(3) 1.2601(5) 0.13738(7) 0.0369(10) Uani 1 1 d .
H50A H 1.0193 1.3555 0.1428 0.044 Uiso 1 1 calc R
C51 C 0.9066(3) 1.2082(5) 0.13759(7) 0.0371(10) Uani 1 1 d .
H51A H 0.8545 1.2674 0.1434 0.045 Uiso 1 1 calc R
C52 C 1.2431(4) 1.2733(5) 0.14724(9) 0.0485(12) Uani 1 1 d .
H52A H 1.2217 1.2751 0.1631 0.058 Uiso 1 1 calc R
C53 C 1.3334(3) 1.2942(5) 0.11728(8) 0.0422(11) Uani 1 1 d .
C54 C 1.4090(4) 1.3181(6) 0.10143(10) 0.0565(14) Uani 1 1 d .
H54A H 1.4737 1.3538 0.1068 0.068 Uiso 1 1 calc R
C55 C 1.3878(5) 1.2887(6) 0.07783(10) 0.0612(15) Uani 1 1 d .
H55A H 1.4386 1.3048 0.0668 0.073 Uiso 1 1 calc R
C56 C 1.2938(4) 1.2359(6) 0.06972(9) 0.0528(13) Uani 1 1 d .
H56A H 1.2821 1.2152 0.0533 0.063 Uiso 1 1 calc R
C57 C 1.2177(4) 1.2129(5) 0.08484(8) 0.0455(11) Uani 1 1 d .
H57A H 1.1529 1.1790 0.0792 0.055 Uiso 1 1 calc R
C58 C 1.2393(3) 1.2414(5) 0.10881(8) 0.0369(10) Uani 1 1 d .
C59 C 0.7669(3) 1.0367(5) 0.17202(8) 0.0420(11) Uani 1 1 d .
C60 C 0.8472(4) 0.9538(6) 0.18168(8) 0.0517(13) Uani 1 1 d .
H60A H 0.8792 0.8848 0.1721 0.062 Uiso 1 1 calc R
C61 C 0.8804(4) 0.9712(8) 0.20498(9) 0.0689(18) Uani 1 1 d .
H61A H 0.9336 0.9122 0.2116 0.083 Uiso 1 1 calc R
C62 C 0.8367(4) 1.0740(9) 0.21860(9) 0.073(2) Uani 1 1 d .
C63 C 0.7613(4) 1.1651(8) 0.20886(9) 0.0651(16) Uani 1 1 d .
H63A H 0.7337 1.2393 0.2182 0.078 Uiso 1 1 calc R
C64 C 0.7271(4) 1.1465(6) 0.18557(8) 0.0482(12) Uani 1 1 d .
H64A H 0.6763 1.2089 0.1787 0.058 Uiso 1 1 calc R
C65 C 0.8813(5) 1.2079(13) 0.25536(13) 0.127(4) Uani 1 1 d .
H65A H 0.8700 1.3004 0.2483 0.152 Uiso 1 1 calc R
C66 C 0.9143(7) 1.0351(19) 0.28057(14) 0.141(5) Uani 1 1 d .
C67 C 0.9418(8) 0.962(2) 0.30104(16) 0.167(7) Uani 1 1 d .
H67A H 0.9618 1.0093 0.3155 0.200 Uiso 1 1 calc R
C68 C 0.9376(9) 0.804(2) 0.29852(17) 0.162(7) Uani 1 1 d .
H68A H 0.9573 0.7459 0.3118 0.194 Uiso 1 1 calc R
C69 C 0.9055(6) 0.7359(14) 0.27713(13) 0.127(4) Uani 1 1 d .
H69A H 0.9012 0.6333 0.2764 0.153 Uiso 1 1 calc R
C70 C 0.8797(6) 0.8190(15) 0.25684(12) 0.113(4) Uani 1 1 d .
H70A H 0.8576 0.7764 0.2421 0.136 Uiso 1 1 calc R
C71 C 0.8886(5) 0.9665(13) 0.25975(11) 0.093(3) Uani 1 1 d .
C72 C 0.5633(3) 0.9425(5) 0.16798(7) 0.0362(10) Uani 1 1 d .
C73 C 0.4898(4) 1.0435(6) 0.17222(8) 0.0474(12) Uani 1 1 d .
H73A H 0.4670 1.1074 0.1599 0.057 Uiso 1 1 calc R
C74 C 0.4484(4) 1.0532(6) 0.19438(9) 0.0551(14) Uani 1 1 d .
H74A H 0.3990 1.1249 0.1972 0.066 Uiso 1 1 calc R
C75 C 0.4796(4) 0.9578(6) 0.21216(8) 0.0498(13) Uani 1 1 d .
C76 C 0.5487(4) 0.8512(6) 0.20788(8) 0.0526(13) Uani 1 1 d .
H76A H 0.5675 0.7823 0.2198 0.063 Uiso 1 1 calc R
C77 C 0.5910(4) 0.8455(6) 0.18570(8) 0.0467(12) Uani 1 1 d .
H77A H 0.6399 0.7731 0.1828 0.056 Uiso 1 1 calc R
C78 C 0.3426(4) 0.9893(9) 0.24063(10) 0.081(2) Uani 1 1 d .
H78A H 0.2897 1.0043 0.2288 0.097 Uiso 1 1 calc R
C79 C 0.4224(5) 0.9697(7) 0.27400(9) 0.0690(17) Uani 1 1 d .
C80 C 0.4524(6) 0.9645(7) 0.29803(10) 0.0742(18) Uani 1 1 d .
H80A H 0.4039 0.9697 0.3098 0.089 Uiso 1 1 calc R
C81 C 0.5542(6) 0.9515(8) 0.30421(11) 0.082(2) Uani 1 1 d .
H81A H 0.5759 0.9457 0.3205 0.098 Uiso 1 1 calc R
C82 C 0.6256(6) 0.9467(10) 0.28713(11) 0.097(2) Uani 1 1 d .
H82A H 0.6955 0.9409 0.2920 0.117 Uiso 1 1 calc R
C83 C 0.5980(5) 0.9500(9) 0.26292(10) 0.083(2) Uani 1 1 d .
H83A H 0.6470 0.9460 0.2512 0.099 Uiso 1 1 calc R
C84 C 0.4954(4) 0.9594(7) 0.25694(9) 0.0614(15) Uani 1 1 d .
C85 C 0.7868(9) 0.5971(9) 0.14261(18) 0.142(4) Uani 1 1 d .
H85A H 0.8540 0.5939 0.1356 0.170 Uiso 1 1 calc R
H85B H 0.7622 0.6983 0.1417 0.170 Uiso 1 1 calc R
N1 N 0.1782(3) 0.6705(4) 0.11657(7) 0.0427(9) Uani 1 1 d .
N2 N 0.0251(3) 0.6096(5) 0.12838(10) 0.0681(14) Uani 1 1 d .
N3 N 0.4798(2) 0.7051(4) 0.01338(6) 0.0297(8) Uani 1 1 d .
N4 N 0.4546(3) 0.6983(4) -0.02636(6) 0.0371(8) Uani 1 1 d .
N5 N 0.9906(2) 1.1114(4) 0.03049(6) 0.0315(8) Uani 1 1 d .
N6 N 1.0512(2) 1.2266(4) -0.00086(6) 0.0343(8) Uani 1 1 d .
N7 N 1.1819(3) 1.2283(4) 0.12863(6) 0.0414(9) Uani 1 1 d .
N8 N 1.3334(3) 1.3139(5) 0.14180(7) 0.0503(10) Uani 1 1 d .
N9 N 0.8680(4) 1.0859(9) 0.24317(8) 0.100(2) Uani 1 1 d .
N10 N 0.9113(5) 1.1923(13) 0.27798(11) 0.127(4) Uani 1 1 d .
N11 N 0.4404(4) 0.9686(6) 0.23532(7) 0.0635(13) Uani 1 1 d .
N12 N 0.3269(4) 0.9871(8) 0.26316(9) 0.0913(19) Uani 1 1 d .

loop_
_atom_site_aniso_label
_atom_site_aniso_U_11
_atom_site_aniso_U_22
_atom_site_aniso_U_33
_atom_site_aniso_U_23
_atom_site_aniso_U_13
_atom_site_aniso_U_12
Cl1 0.148(2) 0.121(2) 0.179(3) -0.007(2) 0.024(2) 0.0054(18)
Cl2 0.120(2) 0.138(2) 0.231(4) 0.015(2) -0.060(2) 0.0194(18)
C1 0.032(2) 0.038(2) 0.029(2) 0.0004(18) 0.0009(17) 0.0022(18)
C2 0.029(2) 0.029(2) 0.030(2) -0.0004(17) -0.0010(16) 0.0013(17)
C3 0.033(2) 0.028(2) 0.026(2) 0.0000(16) 0.0034(16) 0.0039(17)
C4 0.030(2) 0.037(2) 0.031(2) -0.0014(18) 0.0008(17) -0.0009(18)
C5 0.036(2) 0.044(3) 0.027(2) -0.0015(19) -0.0010(17) -0.002(2)
C6 0.032(2) 0.040(2) 0.031(2) 0.0007(19) 0.0011(18) 0.0025(19)
C7 0.036(2) 0.033(2) 0.026(2) -0.0014(17) 0.0028(17) -0.0028(18)
C8 0.037(2) 0.035(2) 0.031(2) 0.0024(18) 0.0067(18) -0.0003(19)
C9 0.030(2) 0.039(2) 0.038(2) 0.0038(19) 0.0030(18) -0.0018(19)
C10 0.032(2) 0.037(2) 0.041(2) -0.004(2) 0.0049(19) 0.0004(19)
C11 0.045(3) 0.039(3) 0.039(2) 0.005(2) 0.009(2) -0.007(2)
C12 0.038(2) 0.041(3) 0.036(2) 0.002(2) 0.0023(19) 0.002(2)
C13 0.055(3) 0.054(3) 0.068(4) 0.007(3) 0.015(3) -0.014(3)
C14 0.043(3) 0.039(3) 0.087(4) 0.017(3) 0.000(3) -0.008(2)
C15 0.049(3) 0.039(3) 0.142(7) 0.017(4) -0.019(4) -0.018(3)
C16 0.100(6) 0.039(3) 0.106(6) 0.018(3) -0.048(5) -0.018(3)
C17 0.096(5) 0.036(3) 0.078(4) 0.007(3) -0.033(4) -0.015(3)
C18 0.062(3) 0.039(3) 0.061(3) 0.004(2) -0.008(3) -0.003(2)
C19 0.042(3) 0.032(2) 0.065(3) 0.011(2) -0.006(2) -0.002(2)
C20 0.024(2) 0.035(2) 0.029(2) -0.0021(17) 0.0018(16) 0.0005(17)
C21 0.030(2) 0.029(2) 0.035(2) -0.0012(18) 0.0017(17) -0.0029(17)
C22 0.028(2) 0.034(2) 0.033(2) 0.0055(18) -0.0001(17) -0.0003(18)
C23 0.028(2) 0.031(2) 0.028(2) -0.0011(17) 0.0039(16) 0.0003(17)
C24 0.039(2) 0.024(2) 0.035(2) 0.0004(18) 0.0027(18) 0.0002(18)
C25 0.039(2) 0.034(2) 0.030(2) 0.0014(18) 0.0028(18) 0.0011(19)
C26 0.034(2) 0.035(2) 0.032(2) 0.0016(18) 0.0013(18) 0.0008(19)
C27 0.033(2) 0.030(2) 0.035(2) 0.0002(18) -0.0004(18) 0.0034(18)
C28 0.039(2) 0.041(3) 0.042(3) -0.005(2) -0.010(2) 0.002(2)
C29 0.037(3) 0.039(3) 0.059(3) -0.003(2) -0.012(2) -0.005(2)
C30 0.039(3) 0.041(3) 0.058(3) 0.004(2) 0.004(2) -0.010(2)
C31 0.044(3) 0.035(2) 0.041(2) 0.000(2) 0.007(2) -0.002(2)
C32 0.029(2) 0.027(2) 0.034(2) -0.0035(17) 0.0008(17) -0.0004(17)
C33 0.028(2) 0.033(2) 0.031(2) -0.0025(18) -0.0014(17) -0.0007(17)
C34 0.035(2) 0.030(2) 0.034(2) 0.0004(18) 0.0043(18) -0.0058(18)
C35 0.036(2) 0.029(2) 0.032(2) -0.0060(18) 0.0078(18) -0.0006(18)
C36 0.031(2) 0.031(2) 0.031(2) -0.0009(18) 0.0034(17) -0.0018(18)
C37 0.040(2) 0.026(2) 0.038(2) 0.0004(18) 0.0081(19) -0.0013(18)
C38 0.035(2) 0.034(2) 0.038(2) -0.0043(19) 0.0108(19) 0.0037(19)
C39 0.032(2) 0.030(2) 0.038(2) -0.0016(18) 0.0022(18) -0.0023(18)
C40 0.031(2) 0.033(2) 0.032(2) -0.0032(18) -0.0012(17) -0.0059(18)
C41 0.032(2) 0.039(2) 0.040(2) -0.001(2) 0.0052(19) -0.0094(19)
C42 0.028(2) 0.037(2) 0.060(3) -0.003(2) 0.008(2) 0.0016(19)
C43 0.039(3) 0.036(2) 0.055(3) 0.001(2) 0.003(2) 0.005(2)
C44 0.039(2) 0.035(2) 0.039(2) 0.0028(19) 0.0048(19) -0.0019(19)
C45 0.027(2) 0.030(2) 0.033(2) -0.0026(18) 0.0043(17) -0.0073(17)
C46 0.032(2) 0.038(2) 0.028(2) -0.0003(18) -0.0015(17) -0.0007(19)
C47 0.038(2) 0.031(2) 0.048(3) -0.005(2) 0.003(2) -0.0009(19)
C48 0.035(2) 0.043(3) 0.050(3) -0.006(2) 0.008(2) 0.000(2)
C49 0.034(2) 0.041(3) 0.033(2) 0.0027(19) 0.0007(18) -0.0057(19)
C50 0.043(3) 0.036(2) 0.031(2) -0.0035(19) -0.0047(19) -0.007(2)
C51 0.040(2) 0.038(2) 0.034(2) -0.0046(19) -0.0002(18) 0.003(2)
C52 0.054(3) 0.050(3) 0.042(3) -0.002(2) 0.003(2) -0.016(2)
C53 0.043(3) 0.034(2) 0.049(3) 0.002(2) 0.001(2) -0.012(2)
C54 0.048(3) 0.044(3) 0.079(4) 0.004(3) 0.016(3) -0.015(2)
C55 0.077(4) 0.045(3) 0.064(4) 0.002(3) 0.033(3) -0.011(3)
C56 0.071(4) 0.045(3) 0.043(3) 0.006(2) 0.013(3) -0.007(3)
C57 0.055(3) 0.036(3) 0.045(3) 0.004(2) 0.000(2) -0.004(2)
C58 0.038(2) 0.031(2) 0.042(3) 0.0001(19) 0.0050(19) -0.0019(19)
C59 0.037(2) 0.058(3) 0.031(2) -0.002(2) 0.0024(19) -0.009(2)
C60 0.042(3) 0.077(4) 0.037(3) 0.004(2) 0.002(2) 0.003(3)
C61 0.043(3) 0.124(6) 0.039(3) 0.006(3) -0.004(2) 0.008(3)
C62 0.045(3) 0.143(6) 0.030(3) -0.009(3) -0.002(2) -0.015(4)
C63 0.050(3) 0.104(5) 0.042(3) -0.020(3) 0.006(2) -0.008(3)
C64 0.043(3) 0.067(3) 0.035(2) -0.008(2) 0.000(2) -0.005(2)
C65 0.070(5) 0.249(12) 0.062(4) -0.073(6) 0.013(4) -0.047(6)
C66 0.073(5) 0.302(17) 0.045(5) -0.038(8) -0.006(4) -0.010(9)
C67 0.090(6) 0.37(2) 0.036(4) 0.011(9) 0.005(4) 0.059(12)
C68 0.102(7) 0.34(2) 0.048(5) 0.016(9) 0.002(4) 0.074(12)
C69 0.094(6) 0.225(12) 0.064(5) 0.033(6) 0.018(4) 0.043(7)
C70 0.081(5) 0.219(12) 0.040(4) 0.002(6) 0.002(3) 0.048(7)
C71 0.063(4) 0.180(9) 0.036(4) -0.011(5) 0.005(3) 0.011(5)
C72 0.033(2) 0.044(3) 0.032(2) -0.0022(19) 0.0030(18) -0.003(2)
C73 0.044(3) 0.061(3) 0.037(3) 0.009(2) 0.003(2) 0.005(2)
C74 0.046(3) 0.076(4) 0.044(3) 0.003(3) 0.015(2) 0.013(3)
C75 0.047(3) 0.069(3) 0.034(2) 0.005(2) 0.013(2) 0.001(3)
C76 0.061(3) 0.065(3) 0.032(2) 0.008(2) 0.004(2) 0.003(3)
C77 0.050(3) 0.055(3) 0.035(2) 0.002(2) 0.004(2) 0.006(2)
C78 0.050(3) 0.143(7) 0.050(3) 0.009(4) 0.021(3) 0.015(4)
C79 0.089(5) 0.079(4) 0.041(3) 0.007(3) 0.019(3) 0.000(4)
C80 0.102(5) 0.074(4) 0.048(3) 0.001(3) 0.025(3) 0.001(4)
C81 0.105(6) 0.091(5) 0.049(4) -0.003(3) 0.000(4) 0.007(4)
C82 0.097(5) 0.142(7) 0.052(4) 0.004(4) -0.005(4) -0.003(5)
C83 0.071(4) 0.131(6) 0.047(3) 0.004(4) 0.007(3) 0.000(4)
C84 0.067(4) 0.085(4) 0.034(3) 0.005(3) 0.013(3) -0.001(3)
C85 0.208(11) 0.077(5) 0.152(9) 0.012(6) 0.113(8) -0.019(6)
N1 0.035(2) 0.040(2) 0.053(2) 0.0057(18) 0.0074(18) -0.0090(17)
N2 0.051(3) 0.051(3) 0.105(4) 0.007(3) 0.027(3) -0.017(2)
N3 0.0322(18) 0.0286(18) 0.0285(18) -0.0006(14) 0.0030(14) -0.0007(15)
N4 0.039(2) 0.042(2) 0.0312(19) 0.0050(16) 0.0013(16) 0.0009(17)
N5 0.0336(19) 0.0282(18) 0.0333(18) 0.0008(15) 0.0070(15) -0.0025(15)
N6 0.0286(18) 0.035(2) 0.040(2) 0.0008(16) 0.0032(15) -0.0017(15)
N7 0.041(2) 0.045(2) 0.038(2) -0.0026(17) -0.0014(17) -0.0113(18)
N8 0.048(2) 0.049(2) 0.053(3) -0.001(2) -0.0054(19) -0.016(2)
N9 0.053(3) 0.214(8) 0.033(3) -0.025(4) -0.002(2) -0.009(4)
N10 0.076(4) 0.260(11) 0.045(4) -0.049(6) 0.000(3) -0.035(6)
N11 0.064(3) 0.093(4) 0.035(2) 0.008(2) 0.013(2) 0.008(3)
N12 0.075(4) 0.141(6) 0.060(3) 0.019(3) 0.028(3) 0.016(4)

loop_
_atom_type_symbol
_atom_type_description
_atom_type_scat_dispersion_real
_atom_type_scat_dispersion_imag
_atom_type_scat_source
C C 0.0033 0.0016 'International Tables Vol C Tables 4.2.6.8 and 6.1.1.4'
H H 0.0000 0.0000 'International Tables Vol C Tables 4.2.6.8 and 6.1.1.4'
N N 0.0061 0.0033 'International Tables Vol C Tables 4.2.6.8 and 6.1.1.4'
Cl Cl 0.1484 0.1585 'International Tables Vol C Tables 4.2.6.8 and 6.1.1.4'

loop_
_geom_angle_atom_site_label_1
_geom_angle_atom_site_label_2
_geom_angle_atom_site_label_3
_geom_angle
C6 C1 C2 120.0(4)
C6 C1 C7 119.8(4)
C2 C1 C7 120.2(3)
C3 C2 C1 119.5(4)
C3 C2 C20 119.2(3)
C1 C2 C20 121.3(3)
C2 C3 C4 120.2(4)
C2 C3 C33 122.3(3)
C4 C3 C33 117.4(3)
C5 C4 C3 119.8(4)
C5 C4 C46 121.4(4)
C3 C4 C46 118.8(3)
C4 C5 C6 119.5(4)
C4 C5 C59 120.9(4)
C6 C5 C59 119.6(4)
C1 C6 C5 120.7(4)
C1 C6 C72 122.3(4)
C5 C6 C72 117.0(4)
C12 C7 C8 118.7(4)
C12 C7 C1 120.6(4)
C8 C7 C1 120.7(4)
C9 C8 C7 120.8(4)
C9 C8 H8A 119.6
C7 C8 H8A 119.6
C8 C9 C10 119.4(4)
C8 C9 H9A 120.3
C10 C9 H9A 120.3
C11 C10 C9 120.5(4)
C11 C10 N1 119.2(4)
C9 C10 N1 120.3(4)
C12 C11 C10 119.7(4)
C12 C11 H11A 120.2
C10 C11 H11A 120.2
C11 C12 C7 120.9(4)
C11 C12 H12A 119.6
C7 C12 H12A 119.6
N2 C13 N1 113.5(5)
N2 C13 H13A 123.2
N1 C13 H13A 123.2
C19 C14 N2 110.1(5)
C19 C14 C15 118.7(6)
N2 C14 C15 131.2(6)
C16 C15 C14 117.8(6)
C16 C15 H15A 121.1
C14 C15 H15A 121.1
C15 C16 C17 123.2(6)
C15 C16 H16A 118.4
C17 C16 H16A 118.4
C16 C17 C18 120.4(7)
C16 C17 H17A 119.8
C18 C17 H17A 119.8
C17 C18 C19 117.4(6)
C17 C18 H18A 121.3
C19 C18 H18A 121.3
N1 C19 C18 132.3(4)
N1 C19 C14 105.2(5)
C18 C19 C14 122.5(5)
C21 C20 C25 117.7(4)
C21 C20 C2 122.3(4)
C25 C20 C2 120.0(4)
C22 C21 C20 120.8(4)
C22 C21 H21A 119.6
C20 C21 H21A 119.6
C21 C22 C23 120.4(4)
C21 C22 H22A 119.8
C23 C22 H22A 119.8
C24 C23 C22 119.8(4)
C24 C23 N3 121.3(4)
C22 C23 N3 118.8(4)
C23 C24 C25 119.9(4)
C23 C24 H24A 120.0
C25 C24 H24A 120.0
C24 C25 C20 121.3(4)
C24 C25 H25A 119.3
C20 C25 H25A 119.3
N4 C26 N3 115.2(4)
N4 C26 H26A 122.4
N3 C26 H26A 122.4
N4 C27 C32 110.6(4)
N4 C27 C28 129.5(4)
C32 C27 C28 119.9(4)
C29 C28 C27 118.0(4)
C29 C28 H28A 121.0
C27 C28 H28A 121.0
C28 C29 C30 121.5(4)
C28 C29 H29A 119.3
C30 C29 H29A 119.3
C29 C30 C31 122.2(4)
C29 C30 H30A 118.9
C31 C30 H30A 118.9
C32 C31 C30 115.7(4)
C32 C31 H31A 122.2
C30 C31 H31A 122.2
N3 C32 C31 132.2(4)
N3 C32 C27 105.1(3)
C31 C32 C27 122.7(4)
C38 C33 C34 118.6(4)
C38 C33 C3 118.8(4)
C34 C33 C3 122.3(4)
C35 C34 C33 121.1(4)
C35 C34 H34A 119.5
C33 C34 H34A 119.5
C34 C35 C36 119.6(4)
C34 C35 H35A 120.2
C36 C35 H35A 120.2
C35 C36 C37 119.6(4)
C35 C36 N5 121.2(4)
C37 C36 N5 119.2(4)
C38 C37 C36 119.8(4)
C38 C37 H37A 120.1
C36 C37 H37A 120.1
C37 C38 C33 121.3(4)
C37 C38 H38A 119.3
C33 C38 H38A 119.3
N6 C39 N5 114.3(4)
N6 C39 H39A 122.8
N5 C39 H39A 122.8
C45 C40 N6 110.8(4)
C45 C40 C41 120.0(4)
N6 C40 C41 129.2(4)
C42 C41 C40 117.6(4)
C42 C41 H41A 121.2
C40 C41 H41A 121.2
C41 C42 C43 121.5(4)
C41 C42 H42A 119.2
C43 C42 H42A 119.2
C44 C43 C42 122.0(4)
C44 C43 H43A 119.0
C42 C43 H43A 119.0
C43 C44 C45 116.1(4)
C43 C44 H44A 122.0
C45 C44 H44A 122.0
C40 C45 N5 105.3(4)
C40 C45 C44 122.8(4)
N5 C45 C44 131.8(4)
C47 C46 C51 119.0(4)
C47 C46 C4 120.1(4)
C51 C46 C4 120.9(4)
C48 C47 C46 120.3(4)
C48 C47 H47A 119.8
C46 C47 H47A 119.8
C49 C48 C47 119.8(4)
C49 C48 H48A 120.1
C47 C48 H48A 120.1
C50 C49 C48 120.6(4)
C50 C49 N7 120.3(4)
C48 C49 N7 119.1(4)
C49 C50 C51 119.9(4)
C49 C50 H50A 120.1
C51 C50 H50A 120.1
C50 C51 C46 120.4(4)
C50 C51 H51A 119.8
C46 C51 H51A 119.8
N8 C52 N7 115.0(4)
N8 C52 H52A 122.5
N7 C52 H52A 122.5
C54 C53 N8 130.8(4)
C54 C53 C58 119.4(5)
N8 C53 C58 109.8(4)
C55 C54 C53 118.3(5)
C55 C54 H54A 120.8
C53 C54 H54A 120.8
C54 C55 C56 121.5(5)
C54 C55 H55A 119.3
C56 C55 H55A 119.3
C57 C56 C55 121.5(5)
C57 C56 H56A 119.3
C55 C56 H56A 119.3
C56 C57 C58 117.2(5)
C56 C57 H57A 121.4
C58 C57 H57A 121.4
N7 C58 C57 132.3(4)
N7 C58 C53 105.6(4)
C57 C58 C53 122.1(4)
C64 C59 C60 119.2(4)
C64 C59 C5 120.6(4)
C60 C59 C5 120.1(4)
C61 C60 C59 120.4(5)
C61 C60 H60A 119.8
C59 C60 H60A 119.8
C62 C61 C60 119.8(5)
C62 C61 H61A 120.1
C60 C61 H61A 120.1
C61 C62 C63 120.7(5)
C61 C62 N9 119.2(6)
C63 C62 N9 120.0(6)
C64 C63 C62 119.5(5)
C64 C63 H63A 120.3
C62 C63 H63A 120.3
C63 C64 C59 120.1(5)
C63 C64 H64A 120.0
C59 C64 H64A 120.0
N10 C65 N9 115.6(11)
N10 C65 H65A 122.2
N9 C65 H65A 122.2
C71 C66 C67 122.7(16)
C71 C66 N10 111.9(10)
C67 C66 N10 125.4(12)
C66 C67 C68 113.7(13)
C66 C67 H67A 123.2
C68 C67 H67A 123.2
C69 C68 C67 122.5(12)
C69 C68 H68A 118.7
C67 C68 H68A 118.7
C70 C69 C68 120.1(13)
C70 C69 H69A 119.9
C68 C69 H69A 119.9
C71 C70 C69 115.4(9)
C71 C70 H70A 122.3
C69 C70 H70A 122.3
C66 C71 C70 125.4(11)
C66 C71 N9 103.3(11)
C70 C71 N9 131.2(7)
C73 C72 C77 118.5(4)
C73 C72 C6 120.5(4)
C77 C72 C6 120.6(4)
C72 C73 C74 120.9(5)
C72 C73 H73A 119.6
C74 C73 H73A 119.6
C75 C74 C73 119.6(5)
C75 C74 H74A 120.2
C73 C74 H74A 120.2
C76 C75 C74 120.4(4)
C76 C75 N11 119.1(5)
C74 C75 N11 120.5(5)
C75 C76 C77 119.0(5)
C75 C76 H76A 120.5
C77 C76 H76A 120.5
C72 C77 C76 121.5(5)
C72 C77 H77A 119.3
C76 C77 H77A 119.3
N12 C78 N11 114.7(6)
N12 C78 H78A 122.7
N11 C78 H78A 122.7
N12 C79 C80 129.8(6)
N12 C79 C84 110.4(5)
C80 C79 C84 119.7(6)
C81 C80 C79 118.3(6)
C81 C80 H80A 120.9
C79 C80 H80A 120.9
C80 C81 C82 121.2(6)
C80 C81 H81A 119.4
C82 C81 H81A 119.4
C81 C82 C83 121.9(7)
C81 C82 H82A 119.1
C83 C82 H82A 119.1
C84 C83 C82 116.3(6)
C84 C83 H83A 121.9
C82 C83 H83A 121.9
C83 C84 N11 132.8(5)
C83 C84 C79 122.5(5)
N11 C84 C79 104.6(5)
Cl1 C85 Cl2 112.5(5)
Cl1 C85 H85A 109.1
Cl2 C85 H85A 109.1
Cl1 C85 H85B 109.1
Cl2 C85 H85B 109.1
H85A C85 H85B 107.8
C13 N1 C19 106.6(4)
C13 N1 C10 126.0(4)
C19 N1 C10 127.1(4)
C13 N2 C14 104.6(4)
C26 N3 C32 105.6(3)
C26 N3 C23 126.6(3)
C32 N3 C23 127.4(3)
C26 N4 C27 103.5(3)
C39 N5 C45 106.0(3)
C39 N5 C36 126.6(3)
C45 N5 C36 127.4(3)
C39 N6 C40 103.6(3)
C52 N7 C58 105.6(4)
C52 N7 C49 127.3(4)
C58 N7 C49 127.1(4)
C52 N8 C53 104.1(4)
C65 N9 C62 126.2(8)
C65 N9 C71 107.1(7)
C62 N9 C71 126.6(7)
C65 N10 C66 102.1(8)
C78 N11 C84 106.0(4)
C78 N11 C75 127.3(5)
C84 N11 C75 126.7(5)
C78 N12 C79 104.2(5)

loop_
_geom_bond_atom_site_label_1
_geom_bond_atom_site_label_2
_geom_bond_distance
Cl1 C85 1.635(10)
Cl2 C85 1.864(12)
C1 C6 1.397(6)
C1 C2 1.410(6)
C1 C7 1.500(6)
C2 C3 1.394(6)
C2 C20 1.492(5)
C3 C4 1.421(6)
C3 C33 1.499(5)
C4 C5 1.397(6)
C4 C46 1.496(6)
C5 C6 1.404(6)
C5 C59 1.491(6)
C6 C72 1.499(6)
C7 C12 1.391(6)
C7 C8 1.396(6)
C8 C9 1.380(6)
C8 H8A 0.9500
C9 C10 1.388(6)
C9 H9A 0.9500
C10 C11 1.385(6)
C10 N1 1.429(5)
C11 C12 1.379(6)
C11 H11A 0.9500
C12 H12A 0.9500
C13 N2 1.306(7)
C13 N1 1.363(6)
C13 H13A 0.9500
C14 C19 1.390(7)
C14 N2 1.396(8)
C14 C15 1.418(8)
C15 C16 1.357(10)
C15 H15A 0.9500
C16 C17 1.374(10)
C16 H16A 0.9500
C17 C18 1.384(8)
C17 H17A 0.9500
C18 C19 1.389(7)
C18 H18A 0.9500
C19 N1 1.384(6)
C20 C21 1.399(6)
C20 C25 1.405(6)
C21 C22 1.383(6)
C21 H21A 0.9500
C22 C23 1.390(6)
C22 H22A 0.9500
C23 C24 1.379(6)
C23 N3 1.422(5)
C24 C25 1.384(6)
C24 H24A 0.9500
C25 H25A 0.9500
C26 N4 1.306(5)
C26 N3 1.359(5)
C26 H26A 0.9500
C27 N4 1.394(5)
C27 C32 1.395(6)
C27 C28 1.396(6)
C28 C29 1.375(7)
C28 H28A 0.9500
C29 C30 1.380(7)
C29 H29A 0.9500
C30 C31 1.396(6)
C30 H30A 0.9500
C31 C32 1.392(6)
C31 H31A 0.9500
C32 N3 1.391(5)
C33 C38 1.383(6)
C33 C34 1.389(6)
C34 C35 1.380(6)
C34 H34A 0.9500
C35 C36 1.389(6)
C35 H35A 0.9500
C36 C37 1.397(6)
C36 N5 1.423(5)
C37 C38 1.371(6)
C37 H37A 0.9500
C38 H38A 0.9500
C39 N6 1.307(5)
C39 N5 1.367(5)
C39 H39A 0.9500
C40 C45 1.383(6)
C40 N6 1.401(5)
C40 C41 1.407(6)
C41 C42 1.368(6)
C41 H41A 0.9500
C42 C43 1.393(6)
C42 H42A 0.9500
C43 C44 1.380(6)
C43 H43A 0.9500
C44 C45 1.391(6)
C44 H44A 0.9500
C45 N5 1.387(5)
C46 C47 1.388(6)
C46 C51 1.391(6)
C47 C48 1.378(6)
C47 H47A 0.9500
C48 C49 1.376(6)
C48 H48A 0.9500
C49 C50 1.373(6)
C49 N7 1.441(5)
C50 C51 1.376(6)
C50 H50A 0.9500
C51 H51A 0.9500
C52 N8 1.301(6)
C52 N7 1.355(6)
C52 H52A 0.9500
C53 C54 1.392(7)
C53 N8 1.395(6)
C53 C58 1.396(6)
C54 C55 1.372(8)
C54 H54A 0.9500
C55 C56 1.388(8)
C55 H55A 0.9500
C56 C57 1.368(7)
C56 H56A 0.9500
C57 C58 1.391(6)
C57 H57A 0.9500
C58 N7 1.389(6)
C59 C64 1.390(7)
C59 C60 1.395(7)
C60 C61 1.373(7)
C60 H60A 0.9500
C61 C62 1.368(9)
C61 H61A 0.9500
C62 C63 1.394(9)
C62 N9 1.429(7)
C63 C64 1.377(7)
C63 H63A 0.9500
C64 H64A 0.9500
C65 N10 1.323(10)
C65 N9 1.327(11)
C65 H65A 0.9500
C66 C71 1.362(12)
C66 C67 1.369(16)
C66 N10 1.460(15)
C67 C68 1.47(2)
C67 H67A 0.9500
C68 C69 1.407(15)
C68 H68A 0.9500
C69 C70 1.405(11)
C69 H69A 0.9500
C70 C71 1.376(13)
C70 H70A 0.9500
C71 N9 1.462(12)
C72 C73 1.376(7)
C72 C77 1.377(6)
C73 C74 1.393(7)
C73 H73A 0.9500
C74 C75 1.381(7)
C74 H74A 0.9500
C75 C76 1.372(7)
C75 N11 1.434(6)
C76 C77 1.398(6)
C76 H76A 0.9500
C77 H77A 0.9500
C78 N12 1.299(7)
C78 N11 1.353(7)
C78 H78A 0.9500
C79 N12 1.382(8)
C79 C80 1.393(8)
C79 C84 1.400(7)
C80 C81 1.376(10)
C80 H80A 0.9500
C81 C82 1.383(10)
C81 H81A 0.9500
C82 C83 1.395(9)
C82 H82A 0.9500
C83 C84 1.381(8)
C83 H83A 0.9500
C84 N11 1.389(7)
C85 H85A 0.9900
C85 H85B 0.9900

loop_
_platon_squeeze_void_nr
_platon_squeeze_void_average_x
_platon_squeeze_void_average_y
_platon_squeeze_void_average_z
_platon_squeeze_void_volume
_platon_squeeze_void_count_electrons
1 0.212 -0.122 0.181 73.2 16.8
2 0.788 0.121 0.819 73.2 16.9
3 0.788 0.378 0.319 73.2 16.9
4 0.212 0.621 0.681 73.2 16.7
